data_9015888
loop_
_publ_author_name
'Nguyen, N.'
'Groult, D.'
'Boullay, P.'
'Michel, C.'
'Raveau, B.'

_publ_section_title
;
 New mixed valent ferrites (Tl1.5 Hg0.5) Sr3-x Bax Fe2 O9-d (0<x<2) with
 the Tl-2212-type structure
 _cod_database_code 1001812
;
_journal_name_full 'Journal of Solid State Chemistry'
_journal_page_first 308
_journal_page_last 314
_journal_paper_doi 10.1006/jssc.1997.7464
_journal_volume 132
_journal_year 1997
_chemical_formula_sum 'Ba Fe2 Hg0.468 O8.752 Sr2 Tl1.402'
_space_group_IT_number 139
_symmetry_space_group_name_Hall '-I 4 2'
_symmetry_space_group_name_H-M 'I 4/m m m'
_cell_angle_alpha 90
_cell_angle_beta 90
_cell_angle_gamma 90
_cell_length_a 3.8445
_cell_length_b 3.8445
_cell_length_c 30.09799
_cell_formula_units_Z 2
_cell_volume 444.854
_database_code_amcsd 0013937
_exptl_crystal_density_diffrn 7.053
_cod_duplicate_entry 1001812
_cod_original_formula_sum 'Tl1.402 Hg.468 (Ba Sr2) Fe2 O8.752'
_cod_database_code 9015888
_amcsd_formula_title 'Ba Fe2 Hg0.467 O8.75 Sr2 Tl1.402'

loop_
_space_group_symop_operation_xyz
x,y,z
1/2+x,1/2+y,1/2+z
-y,-x,z
1/2-y,1/2-x,1/2+z
y,x,-z
1/2+y,1/2+x,1/2-z
y,-x,-z
1/2+y,1/2-x,1/2-z
-y,x,z
1/2-y,1/2+x,1/2+z
x,-y,z
1/2+x,1/2-y,1/2+z
-x,y,-z
1/2-x,1/2+y,1/2-z
x,y,-z
1/2+x,1/2+y,1/2-z
-x,-y,z
1/2-x,1/2-y,1/2+z
y,x,z
1/2+y,1/2+x,1/2+z
-y,-x,-z
1/2-y,1/2-x,1/2-z
-y,x,-z
1/2-y,1/2+x,1/2-z
y,-x,z
1/2+y,1/2-x,1/2+z
-x,y,z
1/2-x,1/2+y,1/2+z
x,-y,-z
1/2+x,1/2-y,1/2-z
-x,-y,-z
1/2-x,1/2-y,1/2-z

loop_
_atom_site_label
_atom_site_fract_x
_atom_site_fract_y
_atom_site_fract_z
_atom_site_occupancy
Tl1 0.00000 0.00000 0.28620 0.70100
Hg1 0.00000 0.00000 0.28620 0.23400
Ba1 0.00000 0.00000 0.13000 0.30000
Sr1 0.00000 0.00000 0.13000 0.70000
Ba2 0.00000 0.00000 0.00000 0.40000
Sr2 0.00000 0.00000 0.00000 0.60000
Fe1 0.00000 0.00000 0.43600 1.00000
O1 0.00000 0.00000 0.50000 1.00000
O2 0.00000 0.00000 0.35400 1.00000
O3 0.11000 0.00000 0.22100 0.21900
O4 0.00000 0.50000 0.42770 1.00000

loop_
_cod_related_entry_id
_cod_related_entry_database
_cod_related_entry_code
1 AMCSD 0013937
